data_1553611
loop_
_publ_author_name
'Xu, Junyu'
'Cao, Jing'
'Fang, Chao'
'Lu, Tao'
'Du, Ding'

_publ_section_title
;
 Organocatalytic C--C bond activation of cyclopropenones for ring-opening
 formal [3 + 2] cycloaddition with isatins
;
_journal_issue 4
_journal_name_full 'Organic Chemistry Frontiers'
_journal_page_first 560
_journal_paper_doi 10.1039/C6QO00734A
_journal_volume 4
_journal_year 2017
_chemical_formula_sum 'C31 H23 Cl0 N O4'
_chemical_formula_weight 473.50
_space_group_IT_number 19
_space_group_name_Hall 'P 2ac 2ab'
_space_group_name_H-M_alt 'P 21 21 21'
_symmetry_cell_setting orthorhombic
_symmetry_space_group_name_H-M 'P 21 21 21'
_atom_sites_solution_hydrogens geom
_atom_sites_solution_primary direct
_atom_sites_solution_secondary difmap
_audit_creation_method SHELXL-97
_audit_update_record
;
2017-01-08 deposited with the CCDC.
2017-01-12 downloaded from the CCDC.
;
_cell_angle_alpha 90.00
_cell_angle_beta 90.00
_cell_angle_gamma 90.00
_cell_formula_units_Z 4
_cell_length_a 9.9046(13)
_cell_length_b 10.4946(12)
_cell_length_c 23.736(3)
_cell_measurement_reflns_used 8563
_cell_measurement_temperature 297(2)
_cell_measurement_theta_max 29.23
_cell_measurement_theta_min 2.43
_cell_volume 2467.2(5)
_computing_structure_refinement 'SHELXL-97 (Sheldrick, 1997)'
_computing_structure_solution 'SHELXS-97 (Sheldrick, 1990)'
_diffrn_ambient_temperature 297(2)
_diffrn_measured_fraction_theta_full 0.994
_diffrn_measured_fraction_theta_max 0.994
_diffrn_measurement_device_type 'CCD area detector'
_diffrn_measurement_method 'phi and omega scans'
_diffrn_radiation_monochromator graphite
_diffrn_radiation_source 'fine-focus sealed tube'
_diffrn_radiation_type MoK\a
_diffrn_radiation_wavelength 0.71073
_diffrn_reflns_av_R_equivalents 0.0873
_diffrn_reflns_av_sigmaI/netI 0.1078
_diffrn_reflns_limit_h_max 9
_diffrn_reflns_limit_h_min -13
_diffrn_reflns_limit_k_max 13
_diffrn_reflns_limit_k_min -13
_diffrn_reflns_limit_l_max 31
_diffrn_reflns_limit_l_min -31
_diffrn_reflns_number 22540
_diffrn_reflns_theta_full 28.33
_diffrn_reflns_theta_max 28.33
_diffrn_reflns_theta_min 1.72
_exptl_absorpt_coefficient_mu 0.084
_exptl_absorpt_correction_T_max 0.894
_exptl_absorpt_correction_T_min 0.826
_exptl_absorpt_correction_type multi-scan
_exptl_crystal_colour colorless
_exptl_crystal_density_diffrn 1.275
_exptl_crystal_density_method 'not measured'
_exptl_crystal_description sheet
_exptl_crystal_F_000 992
_refine_diff_density_max 0.241
_refine_diff_density_min -0.286
_refine_diff_density_rms 0.085
_refine_ls_abs_structure_details 'Flack H D (1983), Acta Cryst. A39, 876-881'
_refine_ls_abs_structure_Flack 1.0(16)
_refine_ls_extinction_method none
_refine_ls_goodness_of_fit_ref 0.943
_refine_ls_hydrogen_treatment mixed
_refine_ls_matrix_type full
_refine_ls_number_parameters 326
_refine_ls_number_reflns 6107
_refine_ls_number_restraints 0
_refine_ls_restrained_S_all 0.943
_refine_ls_R_factor_all 0.1682
_refine_ls_R_factor_gt 0.0492
_refine_ls_shift/su_max 0.001
_refine_ls_shift/su_mean 0.000
_refine_ls_structure_factor_coef Fsqd
_refine_ls_weighting_details 'calc w=1/[\s^2^(Fo^2^)+(0.0582P)^2^+0.0000P] where P=(Fo^2^+2Fc^2^)/3'
_refine_ls_weighting_scheme calc
_refine_ls_wR_factor_gt 0.0947
_refine_ls_wR_factor_ref 0.1414
_reflns_number_gt 2702
_reflns_number_total 6107
_reflns_threshold_expression >2sigma(I)
_cod_data_source_file c6qo00734a2.cif
_cod_data_source_block x
_cod_depositor_comments
;
The following automatic conversions were performed:

data item '_exptl_absorpt_correction_type' value 'Multi-scan' was
changed to 'multi-scan' in accordance with the
/home/saulius/struct/COD-crude-data/automatic-downloads/DataCite-retrospective/RSC/depositions/lib/dictionaries/cif_core.dic
dictionary named 'cif_core.dic' version 2.4.2 last updated on
2011-04-26.

Automatic conversion script
Id: cif_fix_values 6909 2019-04-08 15:41:33Z antanas 
;
_cod_original_cell_volume 2467.3(5)
_cod_original_sg_symbol_H-M P212121
_cod_database_code 1553611

loop_
_symmetry_equiv_pos_as_xyz
'x, y, z'
'-x+1/2, -y, z+1/2'
'x+1/2, -y+1/2, -z'
'-x, y+1/2, -z+1/2'

loop_
_atom_site_label
_atom_site_type_symbol
_atom_site_fract_x
_atom_site_fract_y
_atom_site_fract_z
_atom_site_U_iso_or_equiv
_atom_site_adp_type
_atom_site_occupancy
_atom_site_symmetry_multiplicity
_atom_site_calc_flag
_atom_site_refinement_flags
O1 O 0.4549(2) 0.93717(17) 0.10626(7) 0.0527(5) Uani 1 1 d .
N2 N 0.2010(3) 1.0946(2) 0.04734(10) 0.0523(6) Uani 1 1 d .
C3 C 0.5880(3) 1.0771(3) 0.15427(10) 0.0447(7) Uani 1 1 d .
C4 C 0.4133(3) 1.0609(3) 0.08665(11) 0.0473(7) Uani 1 1 d .
O5 O 0.4915(2) 1.26951(18) 0.11607(8) 0.0621(6) Uani 1 1 d .
C1 C 0.2955(3) 1.0942(3) 0.00287(11) 0.0462(7) Uani 1 1 d .
C2 C 0.5327(3) 1.0629(3) -0.01053(12) 0.0558(8) Uani 1 1 d .
H2 H 0.6185 1.0483 0.0041 0.067 Uiso 1 1 calc R
C9 C 0.6713(3) 1.2203(3) 0.23040(13) 0.0641(9) Uani 1 1 d .
H9 H 0.5835 1.2497 0.2352 0.077 Uiso 1 1 calc R
C36 C 0.6977(3) 1.1296(3) 0.18963(11) 0.0479(8) Uani 1 1 d .
C5 C 0.4234(3) 1.0718(3) 0.02411(11) 0.0468(7) Uani 1 1 d .
C6 C -0.0153(3) 0.9805(3) 0.03006(14) 0.0536(8) Uani 1 1 d .
C7 C 0.5553(3) 0.9538(3) 0.14500(11) 0.0480(7) Uani 1 1 d .
C8 C 0.0550(3) 1.1045(3) 0.04119(14) 0.0594(9) Uani 1 1 d .
H8A H 0.0354 1.1625 0.0104 0.071 Uiso 1 1 calc R
H8B H 0.0181 1.1415 0.0753 0.071 Uiso 1 1 calc R
O9 O 0.2077(2) 1.0623(2) 0.14310(8) 0.0733(7) Uani 1 1 d .
C10 C 0.3870(5) 1.1011(3) -0.08929(13) 0.0687(10) Uani 1 1 d .
H10 H 0.3758 1.1122 -0.1279 0.082 Uiso 1 1 calc R
C11 C 0.2615(3) 1.0726(3) 0.09788(13) 0.0539(8) Uani 1 1 d .
C12 C 0.7021(4) 0.7150(5) 0.24395(17) 0.0835(13) Uani 1 1 d .
H12 H 0.7458 0.7129 0.2786 0.100 Uiso 1 1 calc R
C13 C 0.8299(3) 1.0906(3) 0.18298(12) 0.0591(9) Uani 1 1 d .
H13 H 0.8508 1.0308 0.1554 0.071 Uiso 1 1 calc R
C14 C 0.4996(3) 1.1547(3) 0.12050(11) 0.0492(7) Uani 1 1 d .
C15 C 0.6011(3) 0.8331(3) 0.16910(12) 0.0502(8) Uani 1 1 d .
C16 C 0.6645(3) 0.8300(3) 0.22105(14) 0.0645(10) Uani 1 1 d .
H16 H 0.6817 0.9054 0.2404 0.077 Uiso 1 1 calc R
C17 C 0.9022(4) 1.2276(4) 0.25681(15) 0.0729(10) Uani 1 1 d .
H17 H 0.9707 1.2603 0.2793 0.087 Uiso 1 1 calc R
C18 C 0.2752(4) 1.1099(3) -0.05358(13) 0.0603(9) Uani 1 1 d .
H18 H 0.1895 1.1260 -0.0679 0.072 Uiso 1 1 calc R
C19 C -0.0039(4) 0.8807(3) 0.06729(17) 0.0787(11) Uani 1 1 d .
H19 H 0.0533 0.8875 0.0982 0.094 Uiso 1 1 calc R
O20 O 0.6293(3) 1.0667(3) -0.09933(10) 0.0999(9) Uani 1 1 d .
C21 C 0.9312(4) 1.1388(4) 0.21635(15) 0.0728(10) Uani 1 1 d .
H21 H 1.0195 1.1110 0.2114 0.087 Uiso 1 1 calc R
C22 C 0.5129(4) 1.0763(3) -0.06812(13) 0.0622(9) Uani 1 1 d .
C23 C 0.5753(4) 0.7201(3) 0.14118(15) 0.0787(11) Uani 1 1 d .
H23 H 0.5322 0.7208 0.1064 0.094 Uiso 1 1 calc R
C24 C -0.1614(5) 0.7607(5) 0.0127(3) 0.1140(18) Uani 1 1 d .
H24 H -0.2113 0.6867 0.0071 0.137 Uiso 1 1 calc R
C25 C 0.6138(5) 0.6063(4) 0.16536(18) 0.1001(15) Uani 1 1 d .
H25 H 0.5970 0.5303 0.1465 0.120 Uiso 1 1 calc R
C26 C -0.0775(6) 0.7703(4) 0.0588(2) 0.1101(16) Uani 1 1 d .
H26 H -0.0704 0.7029 0.0841 0.132 Uiso 1 1 calc R
C27 C 0.6754(5) 0.6038(4) 0.2160(2) 0.0959(14) Uani 1 1 d .
H27 H 0.6998 0.5262 0.2320 0.115 Uiso 1 1 calc R
C28 C -0.1721(5) 0.8582(4) -0.0248(2) 0.0941(14) Uani 1 1 d .
H28 H -0.2282 0.8507 -0.0560 0.113 Uiso 1 1 calc R
C29 C -0.0987(4) 0.9686(3) -0.01605(16) 0.0723(10) Uani 1 1 d .
H29 H -0.1058 1.0354 -0.0416 0.087 Uiso 1 1 calc R
C30 C 0.7725(4) 1.2679(4) 0.26397(15) 0.0738(11) Uani 1 1 d .
H30 H 0.7524 1.3277 0.2916 0.089 Uiso 1 1 calc R
C20 C 0.6214(6) 1.0618(6) -0.15637(16) 0.149(2) Uani 1 1 d .
H20A H 0.5595 0.9959 -0.1673 0.223 Uiso 1 1 calc R
H20B H 0.7090 1.0438 -0.1717 0.223 Uiso 1 1 calc R
H20C H 0.5901 1.1423 -0.1705 0.223 Uiso 1 1 calc R

loop_
_atom_site_aniso_label
_atom_site_aniso_U_11
_atom_site_aniso_U_22
_atom_site_aniso_U_33
_atom_site_aniso_U_23
_atom_site_aniso_U_13
_atom_site_aniso_U_12
O1 0.0611(14) 0.0470(11) 0.0498(11) 0.0053(9) -0.0138(10) -0.0030(11)
N2 0.0469(16) 0.0545(15) 0.0554(15) 0.0018(12) -0.0065(13) 0.0003(14)
C3 0.0443(18) 0.0505(17) 0.0394(15) 0.0007(13) -0.0023(14) -0.0050(16)
C4 0.0517(19) 0.0477(17) 0.0426(15) 0.0055(13) -0.0074(14) -0.0002(16)
O5 0.0680(15) 0.0488(13) 0.0695(14) 0.0037(11) -0.0084(12) 0.0001(13)
C1 0.055(2) 0.0416(16) 0.0418(16) 0.0021(13) -0.0046(15) 0.0021(16)
C2 0.059(2) 0.0525(18) 0.0560(19) 0.0069(15) 0.0027(17) 0.0074(17)
C9 0.055(2) 0.070(2) 0.068(2) -0.0162(19) -0.0056(19) 0.005(2)
C36 0.045(2) 0.0552(18) 0.0438(16) 0.0021(14) 0.0010(15) -0.0046(16)
C5 0.051(2) 0.0480(18) 0.0410(15) 0.0035(14) -0.0030(15) 0.0046(16)
C6 0.044(2) 0.0461(18) 0.071(2) -0.0061(16) 0.0034(18) 0.0041(16)
C7 0.0470(19) 0.0573(19) 0.0397(15) 0.0048(14) -0.0035(15) -0.0003(16)
C8 0.048(2) 0.0491(18) 0.081(2) -0.0011(16) -0.0061(17) 0.0063(17)
O9 0.0714(16) 0.0992(18) 0.0493(13) -0.0119(13) 0.0110(12) -0.0151(15)
C10 0.107(3) 0.057(2) 0.0419(17) 0.0060(15) -0.005(2) -0.004(2)
C11 0.059(2) 0.0524(19) 0.0506(18) -0.0064(16) -0.0010(17) -0.0069(17)
C12 0.064(3) 0.098(3) 0.089(3) 0.045(3) -0.011(2) 0.004(3)
C13 0.046(2) 0.072(2) 0.0591(19) -0.0111(17) 0.0069(16) -0.0056(19)
C14 0.050(2) 0.0515(17) 0.0456(16) 0.0023(15) 0.0019(16) -0.0030(17)
C15 0.050(2) 0.0548(19) 0.0457(16) 0.0093(14) 0.0005(16) 0.0042(16)
C16 0.056(2) 0.070(2) 0.067(2) 0.0228(18) -0.0049(18) -0.0096(18)
C17 0.061(3) 0.087(3) 0.070(2) -0.001(2) -0.014(2) -0.018(2)
C18 0.072(3) 0.0528(19) 0.0560(19) 0.0085(16) -0.019(2) -0.0039(18)
C19 0.084(3) 0.054(2) 0.098(3) 0.003(2) -0.009(2) -0.001(2)
O20 0.108(2) 0.127(2) 0.0648(16) 0.0057(16) 0.0315(15) 0.015(2)
C21 0.043(2) 0.093(3) 0.083(3) 0.000(2) -0.001(2) -0.007(2)
C22 0.080(3) 0.0553(19) 0.0510(19) 0.0017(16) 0.0136(19) 0.001(2)
C23 0.108(3) 0.065(2) 0.064(2) -0.0017(18) -0.006(2) 0.017(2)
C24 0.087(4) 0.062(3) 0.193(6) -0.038(3) 0.010(4) -0.015(3)
C25 0.145(4) 0.062(2) 0.094(3) 0.001(2) 0.006(3) 0.034(3)
C26 0.121(4) 0.054(3) 0.156(5) 0.008(3) 0.012(4) -0.007(3)
C27 0.102(4) 0.077(3) 0.109(3) 0.033(3) 0.001(3) 0.036(3)
C28 0.072(3) 0.082(3) 0.129(4) -0.033(3) -0.011(3) -0.009(3)
C29 0.056(2) 0.066(2) 0.095(3) -0.0089(19) -0.008(2) -0.001(2)
C30 0.071(3) 0.074(3) 0.076(2) -0.0188(19) -0.012(2) -0.001(2)
C20 0.202(6) 0.183(5) 0.061(3) 0.016(3) 0.048(3) 0.047(5)

loop_
_atom_type_symbol
_atom_type_description
_atom_type_scat_dispersion_real
_atom_type_scat_dispersion_imag
_atom_type_scat_source
C C 0.0033 0.0016 'International Tables Vol C Tables 4.2.6.8 and 6.1.1.4'
H H 0.0000 0.0000 'International Tables Vol C Tables 4.2.6.8 and 6.1.1.4'
N N 0.0061 0.0033 'International Tables Vol C Tables 4.2.6.8 and 6.1.1.4'
O O 0.0106 0.0060 'International Tables Vol C Tables 4.2.6.8 and 6.1.1.4'
Cl Cl 0.1484 0.1585 'International Tables Vol C Tables 4.2.6.8 and 6.1.1.4'

loop_
_geom_angle_atom_site_label_1
_geom_angle_atom_site_label_2
_geom_angle_atom_site_label_3
_geom_angle
C7 O1 C4 108.1(2)
C11 N2 C1 111.6(3)
C11 N2 C8 122.5(3)
C1 N2 C8 125.7(3)
C7 C3 C14 107.8(3)
C7 C3 C36 128.7(3)
C14 C3 C36 123.5(2)
O1 C4 C5 111.8(2)
O1 C4 C11 107.3(2)
C5 C4 C11 103.5(2)
O1 C4 C14 104.5(2)
C5 C4 C14 115.8(2)
C11 C4 C14 113.9(2)
C18 C1 C5 120.9(3)
C18 C1 N2 129.5(3)
C5 C1 N2 109.6(2)
C5 C2 C22 118.4(3)
C30 C9 C36 121.2(3)
C13 C36 C9 117.6(3)
C13 C36 C3 121.4(3)
C9 C36 C3 121.0(3)
C2 C5 C1 121.3(3)
C2 C5 C4 130.4(3)
C1 C5 C4 108.3(3)
C19 C6 C29 119.4(3)
C19 C6 C8 120.6(3)
C29 C6 C8 119.8(3)
C3 C7 O1 114.0(2)
C3 C7 C15 133.7(3)
O1 C7 C15 112.3(3)
N2 C8 C6 114.6(2)
C22 C10 C18 120.8(3)
O9 C11 N2 127.4(3)
O9 C11 C4 125.6(3)
N2 C11 C4 107.0(2)
C27 C12 C16 120.4(4)
C21 C13 C36 121.2(3)
O5 C14 C3 130.6(3)
O5 C14 C4 123.8(3)
C3 C14 C4 105.5(2)
C23 C15 C16 119.4(3)
C23 C15 C7 119.9(3)
C16 C15 C7 120.7(3)
C12 C16 C15 119.7(4)
C30 C17 C21 119.8(4)
C1 C18 C10 118.1(3)
C6 C19 C26 120.0(4)
C20 O20 C22 119.5(4)
C17 C21 C13 120.1(4)
C10 C22 O20 125.5(3)
C10 C22 C2 120.6(3)
O20 C22 C2 113.9(3)
C25 C23 C15 119.5(3)
C28 C24 C26 120.7(4)
C27 C25 C23 120.9(4)
C24 C26 C19 119.6(4)
C25 C27 C12 120.1(4)
C24 C28 C29 119.5(4)
C6 C29 C28 120.7(4)
C17 C30 C9 120.1(3)

loop_
_geom_bond_atom_site_label_1
_geom_bond_atom_site_label_2
_geom_bond_distance
O1 C7 1.366(3)
O1 C4 1.440(3)
N2 C11 1.361(4)
N2 C1 1.411(4)
N2 C8 1.458(4)
C3 C7 1.352(4)
C3 C14 1.440(4)
C3 C36 1.479(4)
C4 C5 1.492(4)
C4 C11 1.532(4)
C4 C14 1.532(4)
O5 C14 1.212(3)
C1 C18 1.365(4)
C1 C5 1.383(4)
C2 C5 1.363(4)
C2 C22 1.388(4)
C9 C30 1.374(4)
C9 C36 1.383(4)
C36 C13 1.380(4)
C6 C19 1.374(4)
C6 C29 1.377(5)
C6 C8 1.500(4)
C7 C15 1.462(4)
O9 C11 1.203(3)
C10 C22 1.369(5)
C10 C18 1.397(5)
C12 C27 1.368(6)
C12 C16 1.375(5)
C13 C21 1.375(4)
C15 C23 1.383(4)
C15 C16 1.384(4)
C17 C30 1.363(5)
C17 C21 1.369(5)
C19 C26 1.384(6)
O20 C20 1.357(4)
O20 C22 1.374(4)
C23 C25 1.379(5)
C24 C28 1.359(7)
C24 C26 1.378(7)
C25 C27 1.349(6)
C28 C29 1.383(5)
